data_2215403
loop_
_publ_author_name
'Betz, Richard'
'Kl\"ufers, Peter'

_publ_section_title
;4,6-<i>O</i>-Benzylidene-1-<i>O</i>-methyl-2,3-deoxy-\a-<small>D</small>-glucopyranose-2,3-diyl
 1,2-phenylene orthocarbonate
;
_journal_coeditor_code CF2136
_journal_issue 10
_journal_name_full 'Acta Crystallographica Section E'
_journal_page_first o4132
_journal_page_last o4132
_journal_paper_doi 10.1107/S1600536807045266
_journal_volume 63
_journal_year 2007
_chemical_formula_iupac 'C21 H20 O8'
_chemical_formula_moiety 'C21 H20 O8'
_chemical_formula_sum 'C21 H20 O8'
_chemical_formula_weight 400.37
_chemical_name_common
;
4,6-<i>O</i>-benzylidene-methyl-\a-D-glucopyranoside-2,3-diyl 1',2'-
phenylene orthocarbonate
;
_chemical_name_systematic
;4,6-<i>O</i>-Benzylidene-1-<i>O</i>-methyl-2,3-deoxy-\a-D-glucopyranos-2,3-diyl-
1',2'-phenylene
 orthocarbonate
;
_space_group_IT_number 5
_symmetry_cell_setting monoclinic
_symmetry_space_group_name_Hall 'C 2y'
_symmetry_space_group_name_H-M 'C 1 2 1'
_atom_sites_solution_hydrogens difmap
_atom_sites_solution_primary direct
_atom_sites_solution_secondary difmap
_audit_creation_method SHELXL-97
_cell_angle_alpha 90.00
_cell_angle_beta 98.710(2)
_cell_angle_gamma 90.00
_cell_formula_units_Z 4
_cell_length_a 27.8221(12)
_cell_length_b 5.10820(10)
_cell_length_c 13.0090(5)
_cell_measurement_reflns_used 11294
_cell_measurement_temperature 200(2)
_cell_measurement_theta_max 27.485
_cell_measurement_theta_min 3.134
_cell_volume 1827.53(11)
_computing_cell_refinement 'SCALEPACK (Otwinowski & Minor, 1997)'
_computing_data_collection 'COLLECT (Nonius, 2004)'
_computing_data_reduction 'SCALEPACK and DENZO (Otwinowski & Minor, 1997)'
_computing_molecular_graphics 'ORTEPIII (Burnett & Johnson, 1996)'
_computing_publication_material 'SHELXL97 (Sheldrick, 1997)'
_computing_structure_refinement 'SHELXL97 (Sheldrick, 1997)'
_computing_structure_solution 'SHELXS97 (Sheldrick, 1997)'
_diffrn_ambient_temperature 200(2)
_diffrn_measured_fraction_theta_full 0.989
_diffrn_measured_fraction_theta_max 0.989
_diffrn_measurement_device '95mm CCD camera on \k-goniostat'
_diffrn_measurement_device_type 'Nonius Kappa CCD'
_diffrn_measurement_method '\f and \w scans'
_diffrn_radiation_monochromator graphite
_diffrn_radiation_source 'fine-focus sealed tube'
_diffrn_radiation_type MoK\a
_diffrn_radiation_wavelength 0.71073
_diffrn_reflns_av_R_equivalents 0.0562
_diffrn_reflns_av_sigmaI/netI 0.0399
_diffrn_reflns_limit_h_max 36
_diffrn_reflns_limit_h_min -36
_diffrn_reflns_limit_k_max 6
_diffrn_reflns_limit_k_min -6
_diffrn_reflns_limit_l_max 16
_diffrn_reflns_limit_l_min -16
_diffrn_reflns_number 17337
_diffrn_reflns_theta_full 27.59
_diffrn_reflns_theta_max 27.59
_diffrn_reflns_theta_min 3.14
_exptl_absorpt_coefficient_mu 0.112
_exptl_absorpt_correction_T_max 0.996
_exptl_absorpt_correction_T_min 0.985
_exptl_absorpt_correction_type multi-scan
_exptl_absorpt_process_details '(SCALEPACK; Otwinowski & Minor, 1997)'
_exptl_crystal_colour colourless
_exptl_crystal_density_diffrn 1.455
_exptl_crystal_density_method 'not measured'
_exptl_crystal_description block
_exptl_crystal_F_000 840
_exptl_crystal_size_max 0.13
_exptl_crystal_size_mid 0.07
_exptl_crystal_size_min 0.04
_refine_diff_density_max 0.167
_refine_diff_density_min -0.246
_refine_ls_extinction_method none
_refine_ls_goodness_of_fit_ref 1.070
_refine_ls_hydrogen_treatment refU
_refine_ls_matrix_type full
_refine_ls_number_parameters 264
_refine_ls_number_reflns 2340
_refine_ls_number_restraints 1
_refine_ls_restrained_S_all 1.070
_refine_ls_R_factor_all 0.0674
_refine_ls_R_factor_gt 0.0430
_refine_ls_shift/su_max 0.000
_refine_ls_shift/su_mean 0.000
_refine_ls_structure_factor_coef Fsqd
_refine_ls_weighting_details 'calc w=1/[\s^2^(Fo^2^)+(0.0524P)^2^+0.4733P] where P=(Fo^2^+2Fc^2^)/3'
_refine_ls_weighting_scheme calc
_refine_ls_wR_factor_gt 0.0893
_refine_ls_wR_factor_ref 0.1008
_reflns_number_gt 1770
_reflns_number_total 2340
_reflns_threshold_expression I>2\s(I)
_cod_data_source_file cf2136.cif
_cod_data_source_block I
_cod_original_sg_symbol_H-M 'C 2'
_cod_database_code 2215403
_cod_database_fobs_code 2215403

loop_
_symmetry_equiv_pos_as_xyz
'x, y, z'
'-x, y, -z'
'x+1/2, y+1/2, z'
'-x+1/2, y+1/2, -z'

loop_
_atom_site_type_symbol
_atom_site_label
_atom_site_fract_x
_atom_site_fract_y
_atom_site_fract_z
_atom_site_U_iso_or_equiv
_atom_site_adp_type
_atom_site_calc_flag
_atom_site_refinement_flags
_atom_site_occupancy
O O11 0.64380(6) 0.9042(4) 0.57076(14) 0.0319(4) Uani d . 1
O O12 0.74938(6) 0.6047(4) 0.73260(13) 0.0329(5) Uani d . 1
O O13 0.69284(6) 0.4286(4) 0.82183(13) 0.0346(5) Uani d . 1
O O14 0.58259(6) 0.4525(4) 0.73050(13) 0.0291(4) Uani d . 1
O O16 0.52502(6) 0.6614(4) 0.60767(14) 0.0339(5) Uani d . 1
O O17 0.69720(7) 0.5838(4) 0.52112(14) 0.0377(5) Uani d . 1
O O21 0.76376(7) 0.2029(4) 0.80564(14) 0.0340(5) Uani d . 1
O O22 0.76541(7) 0.5557(4) 0.91262(14) 0.0333(5) Uani d . 1
C C10 0.74231(10) 0.4493(6) 0.8183(2) 0.0321(6) Uani d . 1
C C11 0.69259(10) 0.8021(6) 0.5832(2) 0.0328(6) Uani d . 1
H H11 0.7158 0.9421 0.5686 0.046(2) Uiso calc R 1
C C12 0.70311(9) 0.7217(6) 0.6967(2) 0.0284(6) Uani d . 1
H H12 0.6990 0.8779 0.7409 0.046(2) Uiso calc R 1
C C13 0.66896(9) 0.5106(6) 0.72079(19) 0.0288(6) Uani d . 1
H H13 0.6686 0.3638 0.6698 0.046(2) Uiso calc R 1
C C14 0.61956(9) 0.6315(5) 0.71191(18) 0.0260(6) Uani d . 1
H H14 0.6202 0.7856 0.7595 0.046(2) Uiso calc R 1
C C15 0.60867(9) 0.7212(6) 0.5974(2) 0.0276(6) Uani d . 1
H H15 0.6081 0.5646 0.5511 0.046(2) Uiso calc R 1
C C16 0.55935(9) 0.8494(6) 0.5802(2) 0.0342(7) Uani d . 1
H H161 0.5595 1.0076 0.6242 0.046(2) Uiso calc R 1
H H162 0.5506 0.9018 0.5065 0.046(2) Uiso calc R 1
C C17 0.68845(12) 0.6421(9) 0.4118(2) 0.0523(10) Uani d . 1
H H171 0.7102 0.7832 0.3967 0.046(2) Uiso calc R 1
H H172 0.6546 0.6973 0.3919 0.046(2) Uiso calc R 1
H H173 0.6946 0.4854 0.3723 0.046(2) Uiso calc R 1
C C21 0.80707(10) 0.2023(6) 0.8741(2) 0.0291(6) Uani d . 1
C C22 0.80802(9) 0.4151(6) 0.9392(2) 0.0290(6) Uani d . 1
C C23 0.84633(10) 0.4667(6) 1.0154(2) 0.0345(7) Uani d . 1
H H23 0.8465 0.6115 1.0613 0.046(2) Uiso calc R 1
C C24 0.88525(11) 0.2911(7) 1.0211(2) 0.0398(7) Uani d . 1
H H24 0.9131 0.3189 1.0720 0.046(2) Uiso calc R 1
C C25 0.88453(10) 0.0791(7) 0.9552(2) 0.0390(7) Uani d . 1
H H25 0.9117 -0.0353 0.9621 0.046(2) Uiso calc R 1
C C26 0.84470(10) 0.0285(6) 0.8783(2) 0.0355(7) Uani d . 1
H H26 0.8439 -0.1164 0.8323 0.046(2) Uiso calc R 1
C C31 0.53608(9) 0.5784(6) 0.71128(19) 0.0291(6) Uani d . 1
H H31 0.5360 0.7326 0.7586 0.046(2) Uiso calc R 1
C C32 0.49829(9) 0.3857(6) 0.7332(2) 0.0293(6) Uani d . 1
C C33 0.50281(11) 0.2628(7) 0.8290(2) 0.0398(7) Uani d . 1
H H33 0.5299 0.3006 0.8806 0.046(2) Uiso calc R 1
C C34 0.46786(11) 0.0846(7) 0.8501(2) 0.0455(8) Uani d . 1
H H34 0.4714 -0.0005 0.9158 0.046(2) Uiso calc R 1
C C35 0.42799(11) 0.0302(7) 0.7761(2) 0.0422(8) Uani d . 1
H H35 0.4039 -0.0902 0.7909 0.046(2) Uiso calc R 1
C C36 0.42350(11) 0.1516(7) 0.6813(2) 0.0471(8) Uani d . 1
H H36 0.3962 0.1144 0.6301 0.046(2) Uiso calc R 1
C C37 0.45846(11) 0.3288(7) 0.6594(2) 0.0405(7) Uani d . 1
H H37 0.4550 0.4114 0.5933 0.046(2) Uiso calc R 1

loop_
_atom_site_aniso_label
_atom_site_aniso_U_11
_atom_site_aniso_U_22
_atom_site_aniso_U_33
_atom_site_aniso_U_12
_atom_site_aniso_U_13
_atom_site_aniso_U_23
O11 0.0248(10) 0.0316(10) 0.0392(10) -0.0017(8) 0.0047(8) 0.0066(9)
O12 0.0215(9) 0.0391(11) 0.0371(10) -0.0003(9) 0.0013(7) 0.0075(10)
O13 0.0222(10) 0.0473(12) 0.0329(10) 0.0002(9) -0.0002(7) 0.0123(9)
O14 0.0204(9) 0.0324(10) 0.0342(9) -0.0039(8) 0.0033(7) 0.0014(9)
O16 0.0233(10) 0.0419(11) 0.0354(10) -0.0035(9) 0.0006(8) 0.0060(9)
O17 0.0357(11) 0.0485(13) 0.0297(9) 0.0033(10) 0.0076(8) -0.0004(10)
O21 0.0278(10) 0.0324(10) 0.0394(11) -0.0006(9) -0.0028(8) -0.0020(9)
O22 0.0273(10) 0.0360(11) 0.0349(10) 0.0041(9) -0.0010(8) -0.0030(9)
C10 0.0255(15) 0.0357(16) 0.0339(14) 0.0003(12) 0.0001(11) 0.0034(13)
C11 0.0225(14) 0.0365(15) 0.0390(15) -0.0012(12) 0.0028(12) 0.0055(13)
C12 0.0202(13) 0.0315(14) 0.0326(14) 0.0009(11) 0.0012(11) -0.0005(12)
C13 0.0232(13) 0.0352(15) 0.0275(13) -0.0013(12) 0.0018(10) 0.0017(12)
C14 0.0217(13) 0.0284(14) 0.0277(13) -0.0020(11) 0.0030(10) 0.0001(12)
C15 0.0245(13) 0.0293(14) 0.0285(13) -0.0035(12) 0.0023(10) -0.0005(11)
C16 0.0239(14) 0.0399(16) 0.0377(15) 0.0004(13) 0.0015(12) 0.0081(13)
C17 0.0449(19) 0.082(3) 0.0305(15) 0.011(2) 0.0081(13) 0.0072(18)
C21 0.0252(14) 0.0315(14) 0.0300(13) -0.0008(12) 0.0019(11) 0.0044(12)
C22 0.0231(14) 0.0337(15) 0.0304(13) 0.0014(12) 0.0045(10) 0.0057(12)
C23 0.0346(16) 0.0424(16) 0.0254(13) -0.0034(13) 0.0009(11) 0.0017(13)
C24 0.0309(15) 0.054(2) 0.0325(15) -0.0007(15) -0.0015(12) 0.0132(14)
C25 0.0270(15) 0.0445(18) 0.0447(16) 0.0086(14) 0.0027(12) 0.0160(15)
C26 0.0353(16) 0.0321(15) 0.0393(15) 0.0017(13) 0.0063(12) 0.0073(13)
C31 0.0217(13) 0.0352(14) 0.0298(13) 0.0016(12) 0.0016(10) -0.0019(12)
C32 0.0227(13) 0.0343(15) 0.0316(14) -0.0002(12) 0.0062(11) -0.0047(12)
C33 0.0323(16) 0.052(2) 0.0356(15) -0.0069(14) 0.0048(12) 0.0023(15)
C34 0.0438(18) 0.054(2) 0.0397(16) -0.0089(17) 0.0107(14) 0.0083(16)
C35 0.0325(16) 0.0449(18) 0.0519(18) -0.0090(15) 0.0149(14) 0.0001(15)
C36 0.0346(17) 0.056(2) 0.0487(18) -0.0153(16) -0.0012(14) -0.0020(17)
C37 0.0329(16) 0.0477(18) 0.0393(16) -0.0100(14) 0.0011(13) 0.0036(15)

loop_
_atom_type_symbol
_atom_type_description
_atom_type_scat_dispersion_real
_atom_type_scat_dispersion_imag
_atom_type_scat_source
C C 0.0033 0.0016 'International Tables Vol C Tables 4.2.6.8 and 6.1.1.4'
H H 0.0000 0.0000 'International Tables Vol C Tables 4.2.6.8 and 6.1.1.4'
O O 0.0106 0.0060 'International Tables Vol C Tables 4.2.6.8 and 6.1.1.4'

loop_
_geom_angle_atom_site_label_1
_geom_angle_atom_site_label_2
_geom_angle_atom_site_label_3
_geom_angle
C15 O11 C11 113.7(2)
C10 O12 C12 105.5(2)
C10 O13 C13 105.67(19)
C14 O14 C31 109.77(19)
C31 O16 C16 112.5(2)
C11 O17 C17 113.0(3)
C21 O21 C10 105.6(2)
C22 O22 C10 106.2(2)
O13 C10 O22 109.0(2)
O13 C10 O12 109.1(2)
O22 C10 O12 111.9(2)
O13 C10 O21 112.0(2)
O22 C10 O21 107.5(2)
O12 C10 O21 107.3(2)
O17 C11 O11 113.1(2)
O17 C11 C12 109.0(2)
O11 C11 C12 104.3(2)
O17 C11 H11 110.1
O11 C11 H11 110.1
C12 C11 H11 110.1
O12 C12 C13 101.4(2)
O12 C12 C11 117.5(2)
C13 C12 C11 111.2(2)
O12 C12 H12 108.8
C13 C12 H12 108.8
C11 C12 H12 108.8
O13 C13 C14 118.8(2)
O13 C13 C12 100.36(19)
C14 C13 C12 106.9(2)
O13 C13 H13 110.1
C14 C13 H13 110.1
C12 C13 H13 110.1
O14 C14 C13 113.6(2)
O14 C14 C15 108.25(19)
C13 C14 C15 103.9(2)
O14 C14 H14 110.3
C13 C14 H14 110.3
C15 C14 H14 110.3
O11 C15 C16 108.7(2)
O11 C15 C14 112.67(19)
C16 C15 C14 108.2(2)
O11 C15 H15 109.1
C16 C15 H15 109.1
C14 C15 H15 109.1
O16 C16 C15 107.3(2)
O16 C16 H161 110.2
C15 C16 H161 110.2
O16 C16 H162 110.2
C15 C16 H162 110.2
H161 C16 H162 108.5
O17 C17 H171 109.5
O17 C17 H172 109.5
H171 C17 H172 109.5
O17 C17 H173 109.5
H171 C17 H173 109.5
H172 C17 H173 109.5
C26 C21 C22 123.0(2)
C26 C21 O21 127.8(3)
C22 C21 O21 109.1(2)
C23 C22 C21 122.6(3)
C23 C22 O22 128.7(3)
C21 C22 O22 108.7(2)
C22 C23 C24 115.3(3)
C22 C23 H23 122.4
C24 C23 H23 122.4
C25 C24 C23 122.1(3)
C25 C24 H24 118.9
C23 C24 H24 118.9
C24 C25 C26 121.6(3)
C24 C25 H25 119.2
C26 C25 H25 119.2
C21 C26 C25 115.3(3)
C21 C26 H26 122.4
C25 C26 H26 122.4
O16 C31 O14 111.4(2)
O16 C31 C32 108.9(2)
O14 C31 C32 108.2(2)
O16 C31 H31 109.4
O14 C31 H31 109.4
C32 C31 H31 109.4
C37 C32 C33 118.9(3)
C37 C32 C31 121.2(2)
C33 C32 C31 119.9(2)
C32 C33 C34 120.3(3)
C32 C33 H33 119.9
C34 C33 H33 119.9
C35 C34 C33 120.4(3)
C35 C34 H34 119.8
C33 C34 H34 119.8
C36 C35 C34 119.4(3)
C36 C35 H35 120.3
C34 C35 H35 120.3
C35 C36 C37 120.6(3)
C35 C36 H36 119.7
C37 C36 H36 119.7
C32 C37 C36 120.5(3)
C32 C37 H37 119.8
C36 C37 H37 119.8

loop_
_geom_bond_atom_site_label_1
_geom_bond_atom_site_label_2
_geom_bond_distance
O11 C15 1.432(3)
O11 C11 1.440(3)
O12 C10 1.407(3)
O12 C12 1.432(3)
O13 C10 1.388(3)
O13 C13 1.442(3)
O14 C14 1.424(3)
O14 C31 1.433(3)
O16 C31 1.402(3)
O16 C16 1.437(3)
O17 C11 1.394(4)
O17 C17 1.437(3)
O21 C21 1.386(3)
O21 C10 1.413(4)
O22 C22 1.385(3)
O22 C10 1.405(3)
C11 C12 1.518(4)
C11 H11 1.000
C12 C13 1.501(4)
C12 H12 1.000
C13 C14 1.495(4)
C13 H13 1.000
C14 C15 1.545(3)
C14 H14 1.000
C15 C16 1.506(4)
C15 H15 1.000
C16 H161 0.990
C16 H162 0.990
C17 H171 0.980
C17 H172 0.980
C17 H173 0.980
C21 C26 1.367(4)
C21 C22 1.376(4)
C22 C23 1.367(4)
C23 C24 1.399(4)
C23 H23 0.950
C24 C25 1.380(5)
C24 H24 0.950
C25 C26 1.400(4)
C25 H25 0.950
C26 H26 0.950
C31 C32 1.499(4)
C31 H31 1.000
C32 C37 1.382(4)
C32 C33 1.384(4)
C33 C34 1.390(4)
C33 H33 0.950
C34 C35 1.382(4)
C34 H34 0.950
C35 C36 1.369(4)
C35 H35 0.950
C36 C37 1.389(4)
C36 H36 0.950
C37 H37 0.950

loop_
_geom_torsion_atom_site_label_1
_geom_torsion_atom_site_label_2
_geom_torsion_atom_site_label_3
_geom_torsion_atom_site_label_4
_geom_torsion
C13 O13 C10 O22 138.5(2)
C13 O13 C10 O12 16.0(3)
C13 O13 C10 O21 -102.6(2)
C22 O22 C10 O13 138.2(2)
C22 O22 C10 O12 -101.0(3)
C22 O22 C10 O21 16.6(3)
C12 O12 C10 O13 11.6(3)
C12 O12 C10 O22 -109.1(2)
C12 O12 C10 O21 133.1(2)
C21 O21 C10 O13 -136.5(2)
C21 O21 C10 O22 -16.8(3)
C21 O21 C10 O12 103.8(2)
C17 O17 C11 O11 65.2(3)
C17 O17 C11 C12 -179.3(2)
C15 O11 C11 O17 60.5(3)
C15 O11 C11 C12 -57.8(3)
C10 O12 C12 C13 -33.0(2)
C10 O12 C12 C11 -154.4(2)
O17 C11 C12 O12 57.3(3)
O11 C11 C12 O12 178.4(2)
O17 C11 C12 C13 -58.9(3)
O11 C11 C12 C13 62.2(3)
C10 O13 C13 C14 -151.3(2)
C10 O13 C13 C12 -35.4(3)
O12 C12 C13 O13 41.6(2)
C11 C12 C13 O13 167.3(2)
O12 C12 C13 C14 166.13(19)
C11 C12 C13 C14 -68.2(3)
C31 O14 C14 C13 -174.84(19)
C31 O14 C14 C15 -60.0(2)
O13 C13 C14 O14 -68.9(3)
C12 C13 C14 O14 178.70(19)
O13 C13 C14 C15 173.7(2)
C12 C13 C14 C15 61.3(3)
C11 O11 C15 C16 -179.5(2)
C11 O11 C15 C14 60.6(3)
O14 C14 C15 O11 179.6(2)
C13 C14 C15 O11 -59.3(3)
O14 C14 C15 C16 59.4(3)
C13 C14 C15 C16 -179.5(2)
C31 O16 C16 C15 59.3(3)
O11 C15 C16 O16 -179.92(19)
C14 C15 C16 O16 -57.3(3)
C10 O21 C21 C26 -167.6(3)
C10 O21 C21 C22 10.7(3)
C26 C21 C22 C23 -1.6(4)
O21 C21 C22 C23 180.0(2)
C26 C21 C22 O22 177.9(2)
O21 C21 C22 O22 -0.5(3)
C10 O22 C22 C23 169.5(3)
C10 O22 C22 C21 -10.1(3)
C21 C22 C23 C24 1.5(4)
O22 C22 C23 C24 -177.9(3)
C22 C23 C24 C25 -0.9(4)
C23 C24 C25 C26 0.3(4)
C22 C21 C26 C25 0.9(4)
O21 C21 C26 C25 179.0(3)
C24 C25 C26 C21 -0.3(4)
C16 O16 C31 O14 -61.3(3)
C16 O16 C31 C32 179.4(2)
C14 O14 C31 O16 61.2(3)
C14 O14 C31 C32 -179.14(18)
O16 C31 C32 C37 -4.4(4)
O14 C31 C32 C37 -125.6(3)
O16 C31 C32 C33 176.1(3)
O14 C31 C32 C33 54.9(3)
C37 C32 C33 C34 0.3(4)
C31 C32 C33 C34 179.8(3)
C32 C33 C34 C35 -0.7(5)
C33 C34 C35 C36 0.7(5)
C34 C35 C36 C37 -0.3(5)
C33 C32 C37 C36 0.2(5)
C31 C32 C37 C36 -179.4(3)
C35 C36 C37 C32 -0.2(5)

loop_
_cod_related_entry_id
_cod_related_entry_database
_cod_related_entry_code
1 ChemSpider 21184292
